data_7006333
loop_
_publ_author_name
'Avent, Anthony G.'
'Antolini, Floria'
'Hitchcock, Peter B.'
'Khvostov, Alexei V.'
'Lappert, Michael F.'
'Protchenko, Andrey V.'

_publ_section_title
;
 Reactions between a sodium amide Na[N(SiMe3)R1] (R1 = SiMe3, SiMe2Ph
 or But) and a cyanoalkane RCN (R = Ad or Bu(t)).
;
_journal_issue 7
_journal_name_full 'Dalton transactions (Cambridge, England : 2003)'
_journal_page_first 919
_journal_page_last 927
_journal_paper_doi 10.1039/b506753g
_journal_year 2006
_chemical_compound_source 'synthesis as described'
_chemical_formula_moiety 'C102 H120 N6 Na6, 2(C6 H6)'
_chemical_formula_sum 'C114 H132 N6 Na6'
_chemical_formula_weight 1724.2
_chemical_name_common ((NaC(Ph)(adamantane))6).2(C6H6)
_chemical_name_systematic
;
?
;
_space_group_IT_number 163
_symmetry_cell_setting trigonal
_symmetry_Int_Tables_number 163
_symmetry_space_group_name_Hall '-P 3 2c'
_symmetry_space_group_name_H-M 'P -3 1 c'
_atom_sites_solution_hydrogens geom
_atom_sites_solution_primary direct
_atom_sites_solution_secondary difmap
_audit_conform_dict_location ftp://ftp.iucr.org/cifdics/cif_core_2.1beta5.dic
_audit_conform_dict_name cif_core.dic
_audit_conform_dict_version 2.1beta5
_audit_creation_date 2000-04-28T16:18:21-00:00
_audit_creation_method 'WinGX routine CIF_UPDATE'
_cell_angle_alpha 90
_cell_angle_beta 90
_cell_angle_gamma 120
_cell_formula_units_Z 2
_cell_length_a 15.9031(2)
_cell_length_b 15.9031(2)
_cell_length_c 23.5014(4)
_cell_measurement_reflns_used 39596
_cell_measurement_temperature 173(2)
_cell_measurement_theta_max 22.986
_cell_measurement_theta_min 3.705
_cell_measurement_wavelength 0.71073
_cell_volume 5147.40(13)
_computing_cell_refinement 'HKL Scalepack (Otwinowski & Minor 1997)'
_computing_data_reduction 'HKL Denzo and Scalepack (Otwinowski & Minor 1997)'
_computing_molecular_graphics 'Ortep-3 for Windows (Farrugia, 1997)'
_computing_publication_material 'WinGX publication routines (Farrugia, 1999)'
_computing_structure_refinement 'SHELXL-97 (Sheldrick, 1997)'
_computing_structure_solution 'SHELXS-97 (Sheldrick, 1997)'
_diffrn_ambient_temperature 173(2)
_diffrn_measured_fraction_theta_full 0.995
_diffrn_measured_fraction_theta_max 0.995
_diffrn_measurement_device KappaCCD
_diffrn_measurement_method CCD
_diffrn_radiation_monochromator graphite
_diffrn_radiation_probe x-ray
_diffrn_radiation_type MoK\a
_diffrn_radiation_wavelength 0.71073
_diffrn_reflns_av_R_equivalents 0.0914
_diffrn_reflns_av_sigmaI/netI 0.0188
_diffrn_reflns_limit_h_max 17
_diffrn_reflns_limit_h_min -17
_diffrn_reflns_limit_k_max 17
_diffrn_reflns_limit_k_min -17
_diffrn_reflns_limit_l_max 25
_diffrn_reflns_limit_l_min -25
_diffrn_reflns_number 83203
_diffrn_reflns_theta_full 22.99
_diffrn_reflns_theta_max 22.99
_diffrn_reflns_theta_min 3.77
_exptl_absorpt_coefficient_mu 0.086
_exptl_absorpt_correction_type none
_exptl_crystal_colour yellow
_exptl_crystal_density_diffrn 1.112
_exptl_crystal_density_method 'not measured'
_exptl_crystal_description prism
_exptl_crystal_F_000 1848
_exptl_crystal_size_max 0.2
_exptl_crystal_size_mid 0.2
_exptl_crystal_size_min 0.1
_refine_diff_density_max 1.611
_refine_diff_density_min -0.371
_refine_diff_density_rms 0.084
_refine_ls_extinction_method none
_refine_ls_goodness_of_fit_ref 1.152
_refine_ls_hydrogen_treatment constr
_refine_ls_matrix_type full
_refine_ls_number_parameters 190
_refine_ls_number_reflns 2390
_refine_ls_number_restraints 0
_refine_ls_restrained_S_all 1.152
_refine_ls_R_factor_all 0.0881
_refine_ls_R_factor_gt 0.0791
_refine_ls_shift/su_max 0
_refine_ls_shift/su_mean 0
_refine_ls_structure_factor_coef Fsqd
_refine_ls_weighting_details 'calc w=1/[\s^2^(Fo^2^)+(0.1415P)^2^+8.2531P] where P=(Fo^2^+2Fc^2^)/3'
_refine_ls_weighting_scheme calc
_refine_ls_wR_factor_gt 0.2514
_refine_ls_wR_factor_ref 0.2604
_reflns_number_gt 2049
_reflns_number_total 2390
_reflns_threshold_expression >2sigma(I)
_cod_data_source_file b506753g.txt
_cod_data_source_block (4a)-apr2900
_cod_original_sg_symbol_H-M P-31c
_cod_database_code 7006333

loop_
_symmetry_equiv_pos_as_xyz
'x, y, z'
'-y, x-y, z'
'-y, -x, -z+1/2'
'-x+y, -x, z'
'x, x-y, -z+1/2'
'-x+y, y, -z+1/2'
'-x, -y, -z'
'y, -x+y, -z'
'y, x, z-1/2'
'x-y, x, -z'
'-x, -x+y, z-1/2'
'x-y, -y, z-1/2'

loop_
_atom_site_label
_atom_site_type_symbol
_atom_site_fract_x
_atom_site_fract_y
_atom_site_fract_z
_atom_site_U_iso_or_equiv
_atom_site_adp_type
_atom_site_occupancy
_atom_site_symmetry_multiplicity
_atom_site_calc_flag
_atom_site_refinement_flags
_atom_site_disorder_assembly
_atom_site_disorder_group
Na Na 0.52120(11) 0.32832(10) 0.29484(6) 0.0324(5) Uani 1 1 d . . .
N N 0.6643(2) 0.4853(2) 0.30587(13) 0.0308(8) Uani 1 1 d . . .
C1 C 0.6431(3) 0.5328(3) 0.33974(15) 0.0283(9) Uani 1 1 d . . .
C2 C 0.5419(3) 0.4834(3) 0.36678(16) 0.0329(10) Uani 1 1 d . . .
C3 C 0.5242(3) 0.4299(3) 0.41644(19) 0.0444(11) Uani 1 1 d . . .
H3 H 0.5769 0.4305 0.4359 0.053 Uiso 1 1 calc R . .
C4 C 0.4306(4) 0.3754(4) 0.4383(2) 0.0550(13) Uani 1 1 d . . .
H4 H 0.4203 0.3397 0.4725 0.066 Uiso 1 1 calc R . .
C5 C 0.3543(4) 0.3728(3) 0.4113(2) 0.0588(14) Uani 1 1 d . . .
H5 H 0.2908 0.3359 0.4266 0.071 Uiso 1 1 calc R . .
C6 C 0.3695(3) 0.4244(4) 0.3610(3) 0.0625(15) Uani 1 1 d . . .
H6 H 0.316 0.4219 0.3414 0.075 Uiso 1 1 calc R . .
C7 C 0.4628(3) 0.4797(3) 0.3395(2) 0.0455(11) Uani 1 1 d . . .
H7 H 0.4727 0.5156 0.3054 0.055 Uiso 1 1 calc R . .
C8 C 0.7106(3) 0.6405(3) 0.35725(16) 0.0303(9) Uani 1 1 d . . .
C9 C 0.8149(3) 0.6757(3) 0.33821(18) 0.0337(10) Uani 1 1 d . . .
H9A H 0.8161 0.667 0.2966 0.04 Uiso 1 1 calc R . .
H9B H 0.839 0.636 0.3569 0.04 Uiso 1 1 calc R . .
C10 C 0.8817(3) 0.7826(3) 0.3532(2) 0.0427(11) Uani 1 1 d . . .
H10 H 0.9492 0.8034 0.3401 0.051 Uiso 1 1 calc R . .
C11 C 0.8817(3) 0.7952(3) 0.4173(2) 0.0547(13) Uani 1 1 d . . .
H11A H 0.925 0.8643 0.4274 0.066 Uiso 1 1 calc R . .
H11B H 0.9063 0.7562 0.4363 0.066 Uiso 1 1 calc R . .
C12 C 0.7788(4) 0.7622(4) 0.4371(2) 0.0589(14) Uani 1 1 d . . .
H12 H 0.7784 0.7701 0.4793 0.071 Uiso 1 1 calc R . .
C13 C 0.7117(4) 0.6559(3) 0.42137(18) 0.0495(12) Uani 1 1 d . . .
H13A H 0.7338 0.6152 0.4409 0.059 Uiso 1 1 calc R . .
H13B H 0.645 0.6352 0.4346 0.059 Uiso 1 1 calc R . .
C14 C 0.6760(3) 0.7047(3) 0.3281(2) 0.0495(12) Uani 1 1 d . . .
H14A H 0.6759 0.6967 0.2863 0.059 Uiso 1 1 calc R . .
H14B H 0.6088 0.684 0.3402 0.059 Uiso 1 1 calc R . .
C15 C 0.7431(4) 0.8121(3) 0.3437(3) 0.0627(15) Uani 1 1 d . . .
H15 H 0.7193 0.8528 0.325 0.075 Uiso 1 1 calc R . .
C16 C 0.7424(4) 0.8232(4) 0.4083(3) 0.0745(19) Uani 1 1 d . . .
H16A H 0.7845 0.8923 0.4189 0.089 Uiso 1 1 calc R . .
H16B H 0.6756 0.8023 0.4214 0.089 Uiso 1 1 calc R . .
C17 C 0.8460(3) 0.8445(3) 0.3237(2) 0.0532(12) Uani 1 1 d . . .
H17A H 0.8894 0.9139 0.3332 0.064 Uiso 1 1 calc R . .
H17B H 0.8468 0.8369 0.2819 0.064 Uiso 1 1 calc R . .
C18 C 0.2876(5) 0.5668(4) 0.4521(2) 0.0684(15) Uani 1 1 d . . .
H18 H 0.2563 0.498 0.4521 0.082 Uiso 1 1 calc R . .
C19 C 0.3880(5) 0.6218(5) 0.4521(2) 0.0703(16) Uani 1 1 d . . .
H19 H 0.4256 0.5904 0.4521 0.084 Uiso 1 1 calc R . .

loop_
_atom_site_aniso_label
_atom_site_aniso_U_11
_atom_site_aniso_U_22
_atom_site_aniso_U_33
_atom_site_aniso_U_23
_atom_site_aniso_U_13
_atom_site_aniso_U_12
Na 0.0342(9) 0.0257(8) 0.0343(9) 0.0026(6) 0.0049(6) 0.0126(7)
N 0.0312(18) 0.0310(18) 0.0316(17) -0.0034(13) 0.0022(14) 0.0167(15)
C1 0.026(2) 0.031(2) 0.0293(19) 0.0021(16) 0.0004(15) 0.0152(17)
C2 0.030(2) 0.027(2) 0.040(2) -0.0076(17) 0.0054(17) 0.0130(17)
C3 0.038(2) 0.043(3) 0.046(3) 0.002(2) 0.0089(19) 0.015(2)
C4 0.052(3) 0.046(3) 0.057(3) 0.005(2) 0.023(2) 0.017(2)
C5 0.038(3) 0.040(3) 0.090(4) -0.003(3) 0.027(3) 0.013(2)
C6 0.028(2) 0.059(3) 0.098(4) -0.008(3) -0.004(3) 0.020(2)
C7 0.033(2) 0.050(3) 0.051(3) -0.001(2) 0.0014(19) 0.019(2)
C8 0.029(2) 0.029(2) 0.034(2) -0.0031(16) 0.0022(16) 0.0149(17)
C9 0.028(2) 0.032(2) 0.040(2) -0.0051(17) 0.0006(16) 0.0145(18)
C10 0.029(2) 0.034(2) 0.061(3) -0.008(2) 0.0042(19) 0.0130(19)
C11 0.047(3) 0.038(3) 0.066(3) -0.021(2) -0.013(2) 0.012(2)
C12 0.060(3) 0.045(3) 0.055(3) -0.023(2) 0.010(2) 0.014(2)
C13 0.051(3) 0.040(3) 0.044(2) -0.012(2) 0.010(2) 0.012(2)
C14 0.032(2) 0.033(2) 0.087(3) 0.000(2) -0.006(2) 0.018(2)
C15 0.044(3) 0.030(2) 0.118(5) -0.001(3) -0.006(3) 0.021(2)
C16 0.042(3) 0.039(3) 0.129(5) -0.032(3) 0.024(3) 0.011(2)
C17 0.044(3) 0.031(2) 0.074(3) 0.003(2) 0.004(2) 0.011(2)
C18 0.078(4) 0.058(3) 0.064(4) 0.002(3) -0.002(3) 0.030(3)
C19 0.079(4) 0.079(4) 0.064(4) -0.004(3) -0.006(3) 0.048(4)

loop_
_atom_type_symbol
_atom_type_description
_atom_type_scat_dispersion_real
_atom_type_scat_dispersion_imag
_atom_type_scat_source
C C 0.0033 0.0016 'International Tables Vol C Tables 4.2.6.8 and 6.1.1.4'
H H 0 0 'International Tables Vol C Tables 4.2.6.8 and 6.1.1.4'
N N 0.0061 0.0033 'International Tables Vol C Tables 4.2.6.8 and 6.1.1.4'
Na Na 0.0362 0.0249 'International Tables Vol C Tables 4.2.6.8 and 6.1.1.4'

loop_
_geom_angle_atom_site_label_1
_geom_angle_atom_site_label_2
_geom_angle_atom_site_label_3
_geom_angle
_geom_angle_site_symmetry_1
_geom_angle_site_symmetry_3
_geom_angle_publ_flag
N Na N 100.36(10) 2_655 3_665 ?
N Na N 125.46(14) 2_655 . ?
N Na N 95.63(11) 3_665 . ?
C1 N Na 131.0(3) . 4_665 ?
C1 N Na 133.9(3) . 3_665 ?
Na N Na 79.47(10) 4_665 3_665 ?
C1 N Na 107.1(2) . . ?
Na N Na 112.16(14) 4_665 . ?
Na N Na 83.63(11) 3_665 . ?
N C1 C2 119.0(3) . . ?
N C1 C8 125.9(3) . . ?
C2 C1 C8 115.1(3) . . ?
C7 C2 C3 117.5(4) . . ?
C7 C2 C1 121.9(4) . . ?
C3 C2 C1 120.1(4) . . ?
C2 C3 C4 121.2(4) . . ?
C5 C4 C3 120.6(5) . . ?
C4 C5 C6 119.6(4) . . ?
C5 C6 C7 119.9(5) . . ?
C2 C7 C6 121.2(4) . . ?
C13 C8 C9 107.9(3) . . ?
C13 C8 C14 108.2(4) . . ?
C9 C8 C14 108.0(3) . . ?
C13 C8 C1 112.6(3) . . ?
C9 C8 C1 110.6(3) . . ?
C14 C8 C1 109.5(3) . . ?
C8 C9 C10 111.4(3) . . ?
C11 C10 C17 109.9(4) . . ?
C11 C10 C9 109.2(4) . . ?
C17 C10 C9 109.7(4) . . ?
C10 C11 C12 109.3(4) . . ?
C16 C12 C11 109.4(4) . . ?
C16 C12 C13 108.8(4) . . ?
C11 C12 C13 110.0(4) . . ?
C8 C13 C12 111.3(4) . . ?
C15 C14 C8 110.5(4) . . ?
C17 C15 C16 109.6(4) . . ?
C17 C15 C14 109.5(4) . . ?
C16 C15 C14 108.9(4) . . ?
C12 C16 C15 110.1(4) . . ?
C15 C17 C10 109.0(4) . . ?
C19 C18 C19 119.8(6) 4_565 . ?
C18 C19 C18 120.2(6) 2_665 . ?

loop_
_geom_bond_atom_site_label_1
_geom_bond_atom_site_label_2
_geom_bond_distance
_geom_bond_site_symmetry_2
_geom_bond_publ_flag
Na N 2.339(3) 2_655 ?
Na N 2.375(3) 3_665 ?
Na N 2.408(3) . ?
N C1 1.253(5) . ?
N Na 2.339(3) 4_665 ?
N Na 2.375(3) 3_665 ?
C1 C2 1.533(5) . ?
C1 C8 1.555(5) . ?
C2 C7 1.386(6) . ?
C2 C3 1.387(6) . ?
C3 C4 1.393(6) . ?
C4 C5 1.352(8) . ?
C5 C6 1.389(8) . ?
C6 C7 1.389(7) . ?
C8 C13 1.526(6) . ?
C8 C9 1.528(5) . ?
C8 C14 1.543(6) . ?
C9 C10 1.528(6) . ?
C10 C11 1.520(7) . ?
C10 C17 1.526(6) . ?
C11 C12 1.521(7) . ?
C12 C16 1.514(9) . ?
C12 C13 1.527(6) . ?
C14 C15 1.539(6) . ?
C15 C17 1.524(7) . ?
C15 C16 1.530(9) . ?
C18 C19 1.365(8) 4_565 ?
C18 C19 1.385(8) . ?
C19 C18 1.365(8) 2_665 ?
